data_1565938
loop_
_publ_author_name
'Wildner, Manfred'
'Zakharov, Boris A.'
'Bogdanov, Nikita E.'
'Talla, Dominik'
'Boldyreva, Elena V.'
'Miletich, Ronald'

_publ_section_title
;
 Crystallography relevant to Mars and Galilean icy moons: crystal behavior
 of kieserite-type monohydrate sulfates at extraterrestrial conditions
 down to 15 K
;
_journal_issue 2
_journal_name_full IUCrJ
_journal_page_first 194
_journal_page_last 203
_journal_paper_doi 10.1107/S2052252521012720
_journal_volume 9
_journal_year 2022
_chemical_formula_sum 'Fe0 H2 Mg O5 S'
_chemical_formula_weight 138.39
_space_group_crystal_system monoclinic
_space_group_IT_number 15
_space_group_name_Hall '-C 2yc'
_space_group_name_H-M_alt 'C 1 2/c 1'
_atom_sites_solution_hydrogens difmap
_audit_creation_method SHELXL-2017/1
_cell_angle_alpha 90
_cell_angle_beta 117.884(10)
_cell_angle_gamma 90
_cell_formula_units_Z 4
_cell_length_a 6.8815(10)
_cell_length_b 7.6534(10)
_cell_length_c 7.6172(10)
_cell_measurement_temperature 193(2)
_cell_volume 354.60(9)
_computing_structure_refinement 'SHELXL-2017/1 (Sheldrick, 2017)'
_diffrn_ambient_temperature 193(2)
_diffrn_measured_fraction_theta_full 0.994
_diffrn_measured_fraction_theta_max 0.998
_diffrn_radiation_type MoK\a
_diffrn_radiation_wavelength 0.71073
_diffrn_reflns_av_R_equivalents 0.0196
_diffrn_reflns_av_unetI/netI 0.0102
_diffrn_reflns_Laue_measured_fraction_full 0.994
_diffrn_reflns_Laue_measured_fraction_max 0.998
_diffrn_reflns_limit_h_max 12
_diffrn_reflns_limit_h_min -12
_diffrn_reflns_limit_k_max 13
_diffrn_reflns_limit_k_min -13
_diffrn_reflns_limit_l_max 13
_diffrn_reflns_limit_l_min -13
_diffrn_reflns_number 9924
_diffrn_reflns_point_group_measured_fraction_full 0.994
_diffrn_reflns_point_group_measured_fraction_max 0.998
_diffrn_reflns_theta_full 25.242
_diffrn_reflns_theta_max 39.937
_diffrn_reflns_theta_min 4.242
_exptl_absorpt_coefficient_mu 0.971
_exptl_absorpt_correction_T_max 0.7479
_exptl_absorpt_correction_T_min 0.6855
_exptl_absorpt_correction_type multi-scan
_exptl_absorpt_process_details
;
 SADABS 2016/2: Krause, L., Herbst-Irmer, R., Sheldrick G.M. & Stalke D.,
 J. Appl. Cryst. 48 (2015) 3-10
;
_exptl_crystal_density_diffrn 2.592
_exptl_crystal_F_000 280
_refine_diff_density_max 0.489
_refine_diff_density_min -0.371
_refine_diff_density_rms 0.070
_refine_ls_extinction_coef 0.004(2)
_refine_ls_extinction_expression Fc^*^=kFc[1+0.001xFc^2^\l^3^/sin(2\q)]^-1/4^
_refine_ls_extinction_method 'SHELXL-2017/1 (Sheldrick 2017)'
_refine_ls_goodness_of_fit_ref 1.202
_refine_ls_hydrogen_treatment refall
_refine_ls_matrix_type full
_refine_ls_number_parameters 40
_refine_ls_number_reflns 1098
_refine_ls_number_restraints 0
_refine_ls_restrained_S_all 1.202
_refine_ls_R_factor_all 0.0167
_refine_ls_R_factor_gt 0.0156
_refine_ls_shift/su_max 0.000
_refine_ls_shift/su_mean 0.000
_refine_ls_structure_factor_coef Fsqd
_refine_ls_weighting_details 'w=1/[\s^2^(Fo^2^)+(0.0200P)^2^+0.1800P] where P=(Fo^2^+2Fc^2^)/3'
_refine_ls_weighting_scheme calc
_refine_ls_wR_factor_gt 0.0444
_refine_ls_wR_factor_ref 0.0448
_reflns_Friedel_coverage 0.000
_reflns_number_gt 1047
_reflns_number_total 1098
_reflns_threshold_expression 'I > 2\s(I)'
_cod_data_source_file lt5044.cif
_cod_data_source_block MgSO4H2O_N2_193K
_cod_depositor_comments 'Adding full bibliography for 1565934--1565967.cif.'
_cod_original_sg_symbol_H-M 'C 2/c'
_cod_database_code 1565938
_shelx_shelxl_version_number 2017/1
_shelx_space_group_comment
;
The symmetry employed for this shelxl refinement is uniquely defined
by the following loop, which should always be used as a source of
symmetry information in preference to the above space-group names.
They are only intended as comments.
;

loop_
_space_group_symop_operation_xyz
'x, y, z'
'-x, y, -z+1/2'
'x+1/2, y+1/2, z'
'-x+1/2, y+1/2, -z+1/2'
'-x, -y, -z'
'x, -y, z-1/2'
'-x+1/2, -y+1/2, -z'
'x+1/2, -y+1/2, z-1/2'

loop_
_atom_site_label
_atom_site_type_symbol
_atom_site_fract_x
_atom_site_fract_y
_atom_site_fract_z
_atom_site_U_iso_or_equiv
_atom_site_adp_type
_atom_site_occupancy
_atom_site_site_symmetry_order
_atom_site_calc_flag
_atom_site_refinement_flags_posn
_atom_site_refinement_flags_adp
_atom_site_refinement_flags_occupancy
_atom_site_disorder_assembly
_atom_site_disorder_group
Mg Mg 0.000000 0.500000 0.000000 0.00566(6) Uani 1 2 d S . P . .
S S 0.000000 0.15635(2) 0.250000 0.00461(5) Uani 1 2 d S T P . .
O1 O 0.17541(7) 0.04664(6) 0.39602(7) 0.00910(8) Uani 1 1 d . . . . .
O2 O 0.09440(7) 0.26900(6) 0.15044(7) 0.00824(7) Uani 1 1 d . . . . .
O3 O 0.000000 0.63431(8) 0.250000 0.00757(9) Uani 1 2 d S T P . .
H H 0.104(2) 0.7003(18) 0.291(2) 0.022(3) Uiso 1 1 d . . . . .

loop_
_atom_site_aniso_label
_atom_site_aniso_U_11
_atom_site_aniso_U_22
_atom_site_aniso_U_33
_atom_site_aniso_U_23
_atom_site_aniso_U_13
_atom_site_aniso_U_12
Mg 0.00494(11) 0.00595(11) 0.00571(11) 0.00024(8) 0.00217(9) -0.00034(8)
S 0.00351(7) 0.00455(7) 0.00540(7) 0.000 0.00177(5) 0.000
O1 0.00578(15) 0.01021(16) 0.01016(16) 0.00436(13) 0.00276(13) 0.00271(12)
O2 0.00810(16) 0.00758(15) 0.01082(16) 0.00323(12) 0.00592(13) 0.00065(12)
O3 0.0070(2) 0.0083(2) 0.0075(2) 0.000 0.00343(17) 0.000

loop_
_atom_type_symbol
_atom_type_description
_atom_type_scat_dispersion_real
_atom_type_scat_dispersion_imag
_atom_type_scat_source
O O 0.0106 0.0060 'International Tables Vol C Tables 4.2.6.8 and 6.1.1.4'
H H 0.0000 0.0000 'International Tables Vol C Tables 4.2.6.8 and 6.1.1.4'
S S 0.1246 0.1234 'International Tables Vol C Tables 4.2.6.8 and 6.1.1.4'
Mg Mg 0.0486 0.0363 'International Tables Vol C Tables 4.2.6.8 and 6.1.1.4'
Fe Fe 0.3463 0.8444 'International Tables Vol C Tables 4.2.6.8 and 6.1.1.4'

loop_
_geom_angle_atom_site_label_1
_geom_angle_atom_site_label_2
_geom_angle_atom_site_label_3
_geom_angle
_geom_angle_site_symmetry_1
_geom_angle_site_symmetry_3
_geom_angle_publ_flag
O1 Mg O1 180.0 8_455 4 ?
O1 Mg O2 85.97(2) 8_455 5_565 ?
O1 Mg O2 94.03(2) 4 5_565 ?
O1 Mg O2 94.03(2) 8_455 . ?
O1 Mg O2 85.97(2) 4 . ?
O2 Mg O2 180.0 5_565 . ?
O1 Mg O3 88.505(16) 8_455 . ?
O1 Mg O3 91.495(16) 4 . ?
O2 Mg O3 87.23(2) 5_565 . ?
O2 Mg O3 92.77(2) . . ?
O1 Mg O3 91.495(16) 8_455 5_565 ?
O1 Mg O3 88.505(16) 4 5_565 ?
O2 Mg O3 92.77(2) 5_565 5_565 ?
O2 Mg O3 87.23(2) . 5_565 ?
O3 Mg O3 180.0 . 5_565 ?
O1 Mg O2 138.255(16) 8_455 4 ?
O1 Mg O2 41.745(16) 4 4 ?
O2 Mg O2 81.272(13) 5_565 4 ?
O2 Mg O2 98.728(13) . 4 ?
O3 Mg O2 51.482(13) . 4 ?
O3 Mg O2 128.518(12) 5_565 4 ?
O1 Mg O2 41.745(16) 8_455 8_455 ?
O1 Mg O2 138.255(16) 4 8_455 ?
O2 Mg O2 98.728(13) 5_565 8_455 ?
O2 Mg O2 81.272(13) . 8_455 ?
O3 Mg O2 128.518(12) . 8_455 ?
O3 Mg O2 51.482(12) 5_565 8_455 ?
O2 Mg O2 180.0 4 8_455 ?
O1 Mg O2 110.802(18) 8_455 6_565 ?
O1 Mg O2 69.198(19) 4 6_565 ?
O2 Mg O2 42.178(17) 5_565 6_565 ?
O2 Mg O2 137.821(17) . 6_565 ?
O3 Mg O2 120.385(18) . 6_565 ?
O3 Mg O2 59.615(18) 5_565 6_565 ?
O2 Mg O2 85.161(15) 4 6_565 ?
O2 Mg O2 94.839(15) 8_455 6_565 ?
O1 Mg O2 69.198(19) 8_455 2 ?
O1 Mg O2 110.802(18) 4 2 ?
O2 Mg O2 137.822(17) 5_565 2 ?
O2 Mg O2 42.179(17) . 2 ?
O3 Mg O2 59.615(18) . 2 ?
O3 Mg O2 120.385(18) 5_565 2 ?
O2 Mg O2 94.839(15) 4 2 ?
O2 Mg O2 85.161(15) 8_455 2 ?
O2 Mg O2 180.0 6_565 2 ?
O1 Mg O1 118.071(18) 8_455 6_565 ?
O1 Mg O1 61.929(18) 4 6_565 ?
O2 Mg O1 32.577(15) 5_565 6_565 ?
O2 Mg O1 147.423(15) . 6_565 ?
O3 Mg O1 83.267(18) . 6_565 ?
O3 Mg O1 96.733(17) 5_565 6_565 ?
O2 Mg O1 54.058(12) 4 6_565 ?
O2 Mg O1 125.943(12) 8_455 6_565 ?
O2 Mg O1 37.443(10) 6_565 6_565 ?
O2 Mg O1 142.557(10) 2 6_565 ?
O1 Mg O1 61.929(18) 8_455 2 ?
O1 Mg O1 118.071(18) 4 2 ?
O2 Mg O1 147.423(15) 5_565 2 ?
O2 Mg O1 32.577(15) . 2 ?
O3 Mg O1 96.733(17) . 2 ?
O3 Mg O1 83.267(17) 5_565 2 ?
O2 Mg O1 125.942(12) 4 2 ?
O2 Mg O1 54.057(12) 8_455 2 ?
O2 Mg O1 142.557(10) 6_565 2 ?
O2 Mg O1 37.443(10) 2 2 ?
O1 Mg O1 180.0 6_565 2 ?
O1 S O1 110.01(4) 2 . ?
O1 S O2 108.61(3) 2 2 ?
O1 S O2 110.33(3) . 2 ?
O1 S O2 110.33(3) 2 . ?
O1 S O2 108.61(3) . . ?
O2 S O2 108.94(4) 2 . ?
S O1 Mg 140.00(3) . 4_545 ?
S O1 O2 35.970(17) . . ?
Mg O1 O2 104.03(2) 4_545 . ?
S O1 O1 35.00(2) . 2 ?
Mg O1 O1 144.24(3) 4_545 2 ?
O2 O1 O1 60.64(2) . 2 ?
S O1 O2 35.099(16) . 2 ?
Mg O1 O2 144.38(3) 4_545 2 ?
O2 O1 O2 60.22(2) . 2 ?
O1 O1 O2 59.582(19) 2 2 ?
S O1 O2 131.33(3) . 4_545 ?
Mg O1 O2 47.294(14) 4_545 4_545 ?
O2 O1 O2 112.55(2) . 4_545 ?
O1 O1 O2 105.61(2) 2 4_545 ?
O2 O1 O2 165.10(3) 2 4_545 ?
S O1 O3 167.26(3) . 7_556 ?
Mg O1 O3 47.739(12) 4_545 7_556 ?
O2 O1 O3 148.85(2) . 7_556 ?
O1 O1 O3 149.200(18) 2 7_556 ?
O2 O1 O3 132.16(2) 2 7_556 ?
O2 O1 O3 61.217(17) 4_545 7_556 ?
S O1 O2 115.27(3) . 8_556 ?
Mg O1 O2 43.229(15) 4_545 8_556 ?
O2 O1 O2 88.419(19) . 8_556 ?
O1 O1 O2 148.586(18) 2 8_556 ?
O2 O1 O2 101.86(2) 2 8_556 ?
O2 O1 O2 90.52(2) 4_545 8_556 ?
O3 O1 O2 62.202(19) 7_556 8_556 ?
S O1 O3 94.72(2) . 3_545 ?
Mg O1 O3 46.143(13) 4_545 3_545 ?
O2 O1 O3 59.534(18) . 3_545 ?
O1 O1 O3 104.90(3) 2 3_545 ?
O2 O1 O3 116.23(2) 2 3_545 ?
O2 O1 O3 63.564(19) 4_545 3_545 ?
O3 O1 O3 93.882(19) 7_556 3_545 ?
O2 O1 O3 58.138(16) 8_556 3_545 ?
S O1 O2 124.04(3) . 6_556 ?
Mg O1 O2 95.721(19) 4_545 6_556 ?
O2 O1 O2 159.51(3) . 6_556 ?
O1 O1 O2 99.86(2) 2 6_556 ?
O2 O1 O2 105.76(2) 2 6_556 ?
O2 O1 O2 77.145(19) 4_545 6_556 ?
O3 O1 O2 51.552(15) 7_556 6_556 ?
O2 O1 O2 110.06(2) 8_556 6_556 ?
O3 O1 O2 137.75(2) 3_545 6_556 ?
S O1 O2 111.38(3) . 7_556 ?
Mg O1 O2 76.611(19) 4_545 7_556 ?
O2 O1 O2 109.27(2) . 7_556 ?
O1 O1 O2 137.62(2) 2 7_556 ?
O2 O1 O2 79.384(19) 2 7_556 ?
O2 O1 O2 115.48(2) 4_545 7_556 ?
O3 O1 O2 57.433(18) 7_556 7_556 ?
O2 O1 O2 44.270(18) 8_556 7_556 ?
O3 O1 O2 102.256(19) 3_545 7_556 ?
O2 O1 O2 80.320(15) 6_556 7_556 ?
S O1 O3 104.19(2) . 1_545 ?
Mg O1 O3 97.082(18) 4_545 1_545 ?
O2 O1 O3 119.37(2) . 1_545 ?
O1 O1 O3 69.191(9) 2 1_545 ?
O2 O1 O3 118.53(2) 2 1_545 ?
O2 O1 O3 51.582(15) 4_545 1_545 ?
O3 O1 O3 82.084(16) 7_556 1_545 ?
O2 O1 O3 138.327(17) 8_556 1_545 ?
O3 O1 O3 107.482(19) 3_545 1_545 ?
O2 O1 O3 51.485(13) 6_556 1_545 ?
O2 O1 O3 130.882(16) 7_556 1_545 ?
S O2 Mg 133.63(3) . . ?
S O2 O1 35.421(16) . . ?
Mg O2 O1 162.05(3) . . ?
S O2 O2 35.530(19) . 2 ?
Mg O2 O2 103.251(17) . 2 ?
O1 O2 O2 60.416(19) . 2 ?
S O2 O1 34.567(16) . 2 ?
Mg O2 O1 120.41(2) . 2 ?
O1 O2 O1 59.77(3) . 2 ?
O2 O2 O1 59.364(18) 2 2 ?
S O2 O3 105.89(2) . 3_545 ?
Mg O2 O3 119.93(2) . 3_545 ?
O1 O2 O3 71.349(19) . 3_545 ?
O2 O2 O3 127.31(3) 2 3_545 ?
O1 O2 O3 112.96(3) 2 3_545 ?
S O2 O1 157.56(3) . 4 ?
Mg O2 O1 46.734(16) . 4 ?
O1 O2 O1 134.99(2) . 4 ?
O2 O2 O1 126.015(17) 2 4 ?
O1 O2 O1 165.10(3) 2 4 ?
O3 O2 O1 75.74(2) 3_545 4 ?
S O2 O3 138.52(3) . 5_565 ?
Mg O2 O3 48.149(15) . 5_565 ?
O1 O2 O3 149.15(3) . 5_565 ?
O2 O2 O3 137.60(3) 2 5_565 ?
O1 O2 O3 104.26(2) 2 5_565 ?
O3 O2 O3 94.904(18) 3_545 5_565 ?
O1 O2 O3 61.990(17) 4 5_565 ?
S O2 O1 94.94(2) . 8_455 ?
Mg O2 O1 42.743(13) . 8_455 ?
O1 O2 O1 130.34(3) . 8_455 ?
O2 O2 O1 76.51(2) 2 8_455 ?
O1 O2 O1 78.14(2) 2 8_455 ?
O3 O2 O1 156.16(2) 3_545 8_455 ?
O1 O2 O1 89.48(2) 4 8_455 ?
O3 O2 O1 61.414(16) 5_565 8_455 ?
S O2 O3 102.17(2) . . ?
Mg O2 O3 45.215(12) . . ?
O1 O2 O3 117.19(2) . . ?
O2 O2 O3 66.642(10) 2 . ?
O1 O2 O3 116.34(2) 2 . ?
O3 O2 O3 125.95(2) 3_545 . ?
O1 O2 O3 61.898(16) 4 . ?
O3 O2 O3 93.364(15) 5_565 . ?
O1 O2 O3 58.108(13) 8_455 . ?
S O2 O1 96.27(2) . 6 ?
Mg O2 O1 113.63(2) . 6 ?
O1 O2 O1 84.090(17) . 6 ?
O2 O2 O1 131.029(14) 2 6 ?
O1 O2 O1 74.24(2) 2 6 ?
O3 O2 O1 57.012(16) 3_545 6 ?
O1 O2 O1 102.856(19) 4 6 ?
O3 O2 O1 65.547(19) 5_565 6 ?
O1 O2 O1 110.06(2) 8_455 6 ?
O3 O2 O1 158.686(18) . 6 ?
S O2 O1 80.05(2) . 7_556 ?
Mg O2 O1 94.97(2) . 7_556 ?
O1 O2 O1 70.73(2) . 7_556 ?
O2 O2 O1 59.22(2) 2 7_556 ?
O1 O2 O1 113.94(2) 2 7_556 ?
O3 O2 O1 86.783(18) 3_545 7_556 ?
O1 O2 O1 77.685(16) 4 7_556 ?
O3 O2 O1 137.64(2) 5_565 7_556 ?
O1 O2 O1 108.53(2) 8_455 7_556 ?
O3 O2 O1 53.988(12) . 7_556 ?
O1 O2 O1 141.406(17) 6 7_556 ?
Mg O3 Mg 123.28(3) . 2 ?
Mg O3 O2 90.174(13) . 4 ?
Mg O3 O2 110.842(14) 2 4 ?
Mg O3 O2 110.843(14) . 3_455 ?
Mg O3 O2 90.174(13) 2 3_455 ?
O2 O3 O2 135.61(3) 4 3_455 ?
Mg O3 O2 162.56(2) . 6_566 ?
Mg O3 O2 44.622(11) 2 6_566 ?
O2 O3 O2 85.096(18) 4 6_566 ?
O2 O3 O2 83.848(17) 3_455 6_566 ?
Mg O3 O2 44.622(11) . 5_565 ?
Mg O3 O2 162.56(2) 2 5_565 ?
O2 O3 O2 83.848(17) 4 5_565 ?
O2 O3 O2 85.096(18) 3_455 5_565 ?
O2 O3 O2 150.45(3) 6_566 5_565 ?
Mg O3 O1 43.756(13) . 8_455 ?
Mg O3 O1 105.80(2) 2 8_455 ?
O2 O3 O1 132.554(15) 4 8_455 ?
O2 O3 O1 71.436(17) 3_455 8_455 ?
O2 O3 O1 142.120(16) 6_566 8_455 ?
O2 O3 O1 56.794(16) 5_565 8_455 ?
Mg O3 O1 105.80(2) . 7_556 ?
Mg O3 O1 43.756(13) 2 7_556 ?
O2 O3 O1 71.436(17) 4 7_556 ?
O2 O3 O1 132.554(15) 3_455 7_556 ?
O2 O3 O1 56.794(16) 6_566 7_556 ?
O2 O3 O1 142.120(16) 5_565 7_556 ?
O1 O3 O1 123.44(3) 8_455 7_556 ?
Mg O3 O1 121.77(2) . 3_455 ?
Mg O3 O1 42.362(11) 2 3_455 ?
O2 O3 O1 145.434(16) 4 3_455 ?
O2 O3 O1 49.117(14) 3_455 3_455 ?
O2 O3 O1 60.448(15) 6_566 3_455 ?
O2 O3 O1 127.393(15) 5_565 3_455 ?
O1 O3 O1 81.708(17) 8_455 3_455 ?
O1 O3 O1 86.118(19) 7_556 3_455 ?
Mg O3 O1 42.362(11) . 4 ?
Mg O3 O1 121.77(2) 2 4 ?
O2 O3 O1 49.117(14) 4 4 ?
O2 O3 O1 145.434(15) 3_455 4 ?
O2 O3 O1 127.393(15) 6_566 4 ?
O2 O3 O1 60.448(15) 5_565 4 ?
O1 O3 O1 86.118(19) 8_455 4 ?
O1 O3 O1 81.708(17) 7_556 4 ?
O1 O3 O1 154.15(3) 3_455 4 ?
Mg O3 O2 82.58(2) . 2 ?
Mg O3 O2 42.014(13) 2 2 ?
O2 O3 O2 125.95(2) 4 2 ?
O2 O3 O2 96.110(13) 3_455 2 ?
O2 O3 O2 86.636(15) 6_566 2 ?
O2 O3 O2 121.80(2) 5_565 2 ?
O1 O3 O2 68.579(19) 8_455 2 ?
O1 O3 O2 59.690(17) 7_556 2 ?
O1 O3 O2 54.539(14) 3_455 2 ?
O1 O3 O2 99.76(2) 4 2 ?
Mg O3 O2 42.013(13) . . ?
Mg O3 O2 82.58(2) 2 . ?
O2 O3 O2 96.110(13) 4 . ?
O2 O3 O2 125.95(2) 3_455 . ?
O2 O3 O2 121.80(2) 6_566 . ?
O2 O3 O2 86.636(15) 5_565 . ?
O1 O3 O2 59.690(17) 8_455 . ?
O1 O3 O2 68.579(19) 7_556 . ?
O1 O3 O2 99.76(2) 3_455 . ?
O1 O3 O2 54.539(14) 4 . ?
O2 O3 O2 46.72(2) 2 . ?
Mg O3 H 105.8(10) . . ?
Mg O3 H 108.8(10) 2 . ?
O2 O3 H 18.8(10) 4 . ?
O2 O3 H 118.3(10) 3_455 . ?
O2 O3 H 73.3(10) 6_566 . ?
O2 O3 H 88.2(10) 5_565 . ?
O1 O3 H 143.8(10) 8_455 . ?
O1 O3 H 77.6(10) 7_556 . ?
O1 O3 H 132.3(10) 3_455 . ?
O1 O3 H 66.8(10) 4 . ?
O2 O3 H 137.0(10) 2 . ?
O2 O3 H 114.7(10) . . ?
Mg O3 H 108.8(10) . 2 ?
Mg O3 H 105.8(10) 2 2 ?
O2 O3 H 118.3(10) 4 2 ?
O2 O3 H 18.8(10) 3_455 2 ?
O2 O3 H 88.2(10) 6_566 2 ?
O2 O3 H 73.3(10) 5_565 2 ?
O1 O3 H 77.6(10) 8_455 2 ?
O1 O3 H 143.8(10) 7_556 2 ?
O1 O3 H 66.8(10) 3_455 2 ?
O1 O3 H 132.3(10) 4 2 ?
O2 O3 H 114.7(10) 2 2 ?
O2 O3 H 137.0(10) . 2 ?
H O3 H 103(2) . 2 ?

loop_
_geom_bond_atom_site_label_1
_geom_bond_atom_site_label_2
_geom_bond_distance
_geom_bond_site_symmetry_2
_geom_bond_publ_flag
Mg O1 2.0222(5) 8_455 ?
Mg O1 2.0222(5) 4 ?
Mg O2 2.0407(5) 5_565 ?
Mg O2 2.0407(5) . ?
Mg O3 2.1640(4) . ?
Mg O3 2.1640(4) 5_565 ?
Mg O2 3.4882(6) 4 ?
Mg O2 3.4882(6) 8_455 ?
Mg O2 3.5007(6) 6_565 ?
Mg O2 3.5007(6) 2 ?
Mg O1 3.8753(6) 6_565 ?
Mg O1 3.8753(6) 2 ?
S O1 1.4640(5) 2 ?
S O1 1.4640(5) . ?
S O2 1.4837(5) 2 ?
S O2 1.4837(5) . ?
O1 O2 2.3939(6) . ?
O1 O1 2.3986(10) 2 ?
O1 O2 2.4195(7) 2 ?
O1 O2 2.7702(7) 4_545 ?
O1 O3 2.9230(7) 7_556 ?
O1 O2 2.9721(8) 8_556 ?
O1 O3 3.0001(6) 3_545 ?
O1 O2 3.3035(7) 6_556 ?
O1 O2 3.3640(8) 7_556 ?
O1 O3 3.3759(9) 1_545 ?
O2 O2 2.4148(9) 2 ?
O2 O3 2.7292(6) 3_545 ?
O2 O3 2.9018(6) 5_565 ?
O2 O3 3.0454(8) . ?
O3 H 0.807(14) . ?
O3 H 0.807(14) 2 ?

loop_
_geom_hbond_atom_site_label_D
_geom_hbond_atom_site_label_H
_geom_hbond_atom_site_label_A
_geom_hbond_distance_DH
_geom_hbond_distance_HA
_geom_hbond_distance_DA
_geom_hbond_angle_DHA
_geom_hbond_site_symmetry_A
_geom_hbond_publ_flag
O3 H O2 0.807(14) 1.982(14) 2.7292(6) 153.7(14) 4 yes
